data_7705285
loop_
_publ_author_name
'Guo, Yuan-Yuan'
'Lightfoot, Philip'

_publ_section_title
;
 Structural diversity of lead halide chain compounds, APbX<sub>3</sub>,
 templated by isomeric molecular cations.
;
_journal_issue 36
_journal_name_full 'Dalton transactions (Cambridge, England : 2003)'
_journal_page_first 12767
_journal_page_last 12775
_journal_paper_doi 10.1039/d0dt02782k
_journal_volume 49
_journal_year 2020
_chemical_formula_moiety 'I3 Pb, C9 H8 N'
_chemical_formula_sum 'C9 H8 I3 N Pb'
_chemical_formula_weight 718.05
_space_group_crystal_system monoclinic
_space_group_IT_number 15
_space_group_name_Hall '-C 2yc'
_space_group_name_H-M_alt 'C 1 2/c 1'
_atom_sites_solution_hydrogens geom
_audit_creation_method SHELXL-2018/3
_audit_update_record
;
2020-08-07 deposited with the CCDC.	2020-08-27 downloaded from the CCDC.
;
_cell_angle_alpha 90
_cell_angle_beta 115.396(7)
_cell_angle_gamma 90
_cell_formula_units_Z 8
_cell_length_a 25.767(2)
_cell_length_b 4.6411(4)
_cell_length_c 25.931(2)
_cell_measurement_reflns_used 840
_cell_measurement_temperature 173(2)
_cell_measurement_theta_max 27.5
_cell_measurement_theta_min 2.3
_cell_volume 2801.4(4)
_computing_molecular_graphics 'Ortep for Windows (Farrugia, 2012)'
_computing_publication_material 'WinGX publication routines (Farrugia, 2012)'
_computing_structure_refinement 'SHELXL-2018/3 (Sheldrick, 2018)'
_diffrn_ambient_temperature 173(2)
_diffrn_measured_fraction_theta_full 0.982
_diffrn_measured_fraction_theta_max 0.983
_diffrn_measurement_device_type
;
Rigaku Mercury2 (2x2 bin mode)
;
_diffrn_radiation_type MoK\a
_diffrn_radiation_wavelength 0.71075
_diffrn_reflns_av_R_equivalents 0.0860
_diffrn_reflns_av_unetI/netI 0.0624
_diffrn_reflns_Laue_measured_fraction_full 0.982
_diffrn_reflns_Laue_measured_fraction_max 0.983
_diffrn_reflns_limit_h_max 32
_diffrn_reflns_limit_h_min -32
_diffrn_reflns_limit_k_max 6
_diffrn_reflns_limit_k_min -6
_diffrn_reflns_limit_l_max 33
_diffrn_reflns_limit_l_min -33
_diffrn_reflns_number 12590
_diffrn_reflns_point_group_measured_fraction_full 0.982
_diffrn_reflns_point_group_measured_fraction_max 0.983
_diffrn_reflns_theta_full 25.242
_diffrn_reflns_theta_max 27.485
_diffrn_reflns_theta_min 2.949
_diffrn_source 'Sealed Tube'
_exptl_absorpt_coefficient_mu 18.625
_exptl_absorpt_correction_T_max 1
_exptl_absorpt_correction_T_min 0.342
_exptl_absorpt_correction_type multi-scan
_exptl_crystal_colour Yellow
_exptl_crystal_density_diffrn 3.405
_exptl_crystal_density_method 'not measured'
_exptl_crystal_description Prism
_exptl_crystal_F_000 2480
_exptl_crystal_size_max 0.32
_exptl_crystal_size_mid 0.09
_exptl_crystal_size_min 0.05
_refine_diff_density_max 2.360
_refine_diff_density_min -1.679
_refine_diff_density_rms 0.315
_refine_ls_extinction_method none
_refine_ls_goodness_of_fit_ref 0.909
_refine_ls_hydrogen_treatment constr
_refine_ls_matrix_type full
_refine_ls_number_parameters 127
_refine_ls_number_reflns 3132
_refine_ls_number_restraints 0
_refine_ls_restrained_S_all 0.909
_refine_ls_R_factor_all 0.0583
_refine_ls_R_factor_gt 0.0400
_refine_ls_shift/su_max 0.001
_refine_ls_shift/su_mean 0.000
_refine_ls_structure_factor_coef Fsqd
_refine_ls_weighting_details 'w=1/[\s^2^(Fo^2^)+(0.0552P)^2^] where P=(Fo^2^+2Fc^2^)/3'
_refine_ls_weighting_scheme calc
_refine_ls_wR_factor_gt 0.0954
_refine_ls_wR_factor_ref 0.1017
_reflns_Friedel_coverage 0.000
_reflns_number_gt 2179
_reflns_number_total 3132
_reflns_threshold_expression 'I > 2\s(I)'
_cod_data_source_file d0dt02782k2.cif
_cod_data_source_block shelx_CCDC3
_cod_depositor_comments
;
The following automatic conversions were performed:

data item '_exptl_absorpt_correction_type' value 'Multi-scan' was
changed to 'multi-scan' in accordance with the
/home/data/users/saulius/crontab/automatic-downloads/rss-feeds/RSC/lib/dictionaries/cif_core.dic
dictionary named 'cif_core.dic' version 2.4.2 last updated on
2011-04-26.

Automatic conversion script
Id: cif_fix_values 7556 2019-12-06 15:28:31Z antanas 

 Adding full bibliography for 7705282--7705287.cif.
;
_cod_original_cell_volume 2801.3(4)
_cod_original_sg_symbol_H-M 'C 2/c'
_cod_database_code 7705285
_shelx_shelxl_version_number 2018/3
_shelx_space_group_comment
;
The symmetry employed for this shelxl refinement is uniquely defined
by the following loop, which should always be used as a source of
symmetry information in preference to the above space-group names.
They are only intended as comments.
;

loop_
_space_group_symop_operation_xyz
'x, y, z'
'-x, y, -z+1/2'
'x+1/2, y+1/2, z'
'-x+1/2, y+1/2, -z+1/2'
'-x, -y, -z'
'x, -y, z-1/2'
'-x+1/2, -y+1/2, -z'
'x+1/2, -y+1/2, z-1/2'

loop_
_atom_site_label
_atom_site_type_symbol
_atom_site_fract_x
_atom_site_fract_y
_atom_site_fract_z
_atom_site_U_iso_or_equiv
_atom_site_adp_type
_atom_site_occupancy
_atom_site_site_symmetry_order
_atom_site_calc_flag
_atom_site_refinement_flags_posn
_atom_site_refinement_flags_adp
_atom_site_refinement_flags_occupancy
_atom_site_disorder_assembly
_atom_site_disorder_group
Pb1 Pb 0.33596(2) 0.51817(6) 0.56057(2) 0.02680(12) Uani 1 1 d . . . . .
I1 I 0.42342(3) 0.50894(12) 0.68280(2) 0.03761(17) Uani 1 1 d . . . . .
I2 I 0.40533(2) 0.03166(11) 0.52834(2) 0.03024(16) Uani 1 1 d . . . . .
I3 I 0.26067(2) 0.02656(11) 0.58402(2) 0.02971(15) Uani 1 1 d . . . . .
N1 N 0.5504(3) 0.3398(15) 0.6635(3) 0.0375(18) Uani 1 1 d . . . . .
H1 H 0.532850 0.319946 0.684919 0.045 Uiso 1 1 calc R U . . .
C1 C 0.5284(4) 0.5222(17) 0.6193(4) 0.040(2) Uani 1 1 d . . . . .
H2 H 0.494720 0.622351 0.612016 0.048 Uiso 1 1 calc R U . . .
C2 C 0.5560(4) 0.5595(18) 0.5848(4) 0.040(2) Uani 1 1 d . . . . .
H3 H 0.541096 0.686601 0.554181 0.048 Uiso 1 1 calc R U . . .
C3 C 0.6049(4) 0.4128(18) 0.5951(4) 0.0320(19) Uani 1 1 d . . . . .
H4 H 0.623857 0.443004 0.571999 0.038 Uiso 1 1 calc R U . . .
C4 C 0.6272(4) 0.2154(16) 0.6404(4) 0.0280(18) Uani 1 1 d . . . . .
C5 C 0.6770(4) 0.0507(17) 0.6527(4) 0.036(2) Uani 1 1 d . . . . .
H5 H 0.696186 0.068417 0.629579 0.044 Uiso 1 1 calc R U . . .
C6 C 0.6975(5) -0.1348(19) 0.6980(5) 0.047(3) Uani 1 1 d . . . . .
H6 H 0.730123 -0.244377 0.705051 0.056 Uiso 1 1 calc R U . . .
C7 C 0.6695(5) -0.1603(18) 0.7338(4) 0.043(2) Uani 1 1 d . . . . .
H7 H 0.684254 -0.283829 0.765076 0.051 Uiso 1 1 calc R U . . .
C8 C 0.6205(5) -0.0043(17) 0.7232(4) 0.042(2) Uani 1 1 d . . . . .
H8 H 0.601611 -0.022278 0.746601 0.050 Uiso 1 1 calc R U . . .
C9 C 0.6001(4) 0.1813(16) 0.6765(4) 0.031(2) Uani 1 1 d . . . . .

loop_
_atom_site_aniso_label
_atom_site_aniso_U_11
_atom_site_aniso_U_22
_atom_site_aniso_U_33
_atom_site_aniso_U_23
_atom_site_aniso_U_13
_atom_site_aniso_U_12
Pb1 0.0302(2) 0.02644(17) 0.02362(19) 0.00032(13) 0.01144(14) 0.00039(13)
I1 0.0392(3) 0.0509(4) 0.0221(3) -0.0006(2) 0.0126(3) 0.0052(3)
I2 0.0386(3) 0.0268(3) 0.0304(3) 0.0009(2) 0.0197(3) 0.0022(2)
I3 0.0324(3) 0.0289(3) 0.0320(3) 0.0022(2) 0.0178(2) 0.0009(2)
N1 0.047(5) 0.036(4) 0.040(5) -0.002(3) 0.028(4) -0.005(3)
C1 0.039(5) 0.031(5) 0.040(6) 0.007(4) 0.008(4) 0.003(4)
C2 0.048(6) 0.038(5) 0.037(5) 0.004(4) 0.021(5) -0.009(4)
C3 0.041(5) 0.039(4) 0.025(5) -0.001(3) 0.023(4) -0.010(4)
C4 0.030(5) 0.032(4) 0.024(5) -0.010(3) 0.014(4) -0.011(3)
C5 0.038(5) 0.035(5) 0.039(5) -0.004(4) 0.020(5) -0.005(4)
C6 0.055(7) 0.032(5) 0.051(7) 0.000(4) 0.020(6) -0.001(4)
C7 0.063(7) 0.032(5) 0.028(5) 0.004(4) 0.014(5) 0.001(4)
C8 0.066(7) 0.034(5) 0.032(5) 0.006(4) 0.028(5) 0.003(4)
C9 0.046(6) 0.020(4) 0.030(5) -0.003(3) 0.020(4) -0.003(3)

loop_
_atom_type_symbol
_atom_type_description
_atom_type_scat_dispersion_real
_atom_type_scat_dispersion_imag
_atom_type_scat_source
Pb Pb -3.3944 10.1111 'International Tables Vol C Tables 4.2.6.8 and 6.1.1.4'
I I -0.4742 1.8119 'International Tables Vol C Tables 4.2.6.8 and 6.1.1.4'
N N 0.0061 0.0033 'International Tables Vol C Tables 4.2.6.8 and 6.1.1.4'
C C 0.0033 0.0016 'International Tables Vol C Tables 4.2.6.8 and 6.1.1.4'
H H 0.0000 0.0000 'International Tables Vol C Tables 4.2.6.8 and 6.1.1.4'

loop_
_geom_angle_atom_site_label_1
_geom_angle_atom_site_label_2
_geom_angle_atom_site_label_3
_geom_angle
_geom_angle_site_symmetry_1
_geom_angle_site_symmetry_3
_geom_angle_publ_flag
I1 Pb1 I2 90.873(17) . . ?
I1 Pb1 I3 91.762(18) . . ?
I2 Pb1 I3 89.922(16) . . ?
I1 Pb1 I3 92.894(17) . 1_565 ?
I2 Pb1 I3 176.004(16) . 1_565 ?
I3 Pb1 I3 91.291(17) . 1_565 ?
I1 Pb1 I2 92.004(18) . 1_565 ?
I2 Pb1 I2 91.121(16) . 1_565 ?
I3 Pb1 I2 176.077(16) . 1_565 ?
I3 Pb1 I2 87.420(16) 1_565 1_565 ?
Pb1 I2 Pb1 91.119(16) . 1_545 ?
Pb1 I3 Pb1 91.293(17) . 1_545 ?
C1 N1 C9 123.4(8) . . ?
N1 C1 C2 119.3(9) . . ?
C3 C2 C1 120.5(9) . . ?
C2 C3 C4 120.3(8) . . ?
C9 C4 C3 119.6(8) . . ?
C9 C4 C5 117.1(8) . . ?
C3 C4 C5 123.3(8) . . ?
C6 C5 C4 121.1(9) . . ?
C5 C6 C7 120.1(9) . . ?
C8 C7 C6 120.7(9) . . ?
C7 C8 C9 118.0(9) . . ?
N1 C9 C8 120.2(8) . . ?
N1 C9 C4 116.9(8) . . ?
C8 C9 C4 122.9(8) . . ?

loop_
_geom_bond_atom_site_label_1
_geom_bond_atom_site_label_2
_geom_bond_distance
_geom_bond_site_symmetry_2
_geom_bond_publ_flag
Pb1 I1 3.0001(7) . ?
Pb1 I2 3.2051(6) . ?
Pb1 I3 3.2174(6) . ?
Pb1 I3 3.2732(6) 1_565 ?
Pb1 I2 3.2945(6) 1_565 ?
N1 C1 1.339(11) . ?
N1 C9 1.387(11) . ?
C1 C2 1.372(13) . ?
C2 C3 1.354(13) . ?
C3 C4 1.404(11) . ?
C4 C9 1.395(11) . ?
C4 C5 1.407(12) . ?
C5 C6 1.367(13) . ?
C6 C7 1.406(14) . ?
C7 C8 1.377(14) . ?
C8 C9 1.394(12) . ?

loop_
_geom_hbond_atom_site_label_D
_geom_hbond_atom_site_label_H
_geom_hbond_atom_site_label_A
_geom_hbond_distance_DH
_geom_hbond_distance_HA
_geom_hbond_distance_DA
_geom_hbond_angle_DHA
_geom_hbond_site_symmetry_A
_geom_hbond_publ_flag
N1 H1 I1 0.86 2.93 3.604(8) 136.5 . yes
N1 H1 I1 0.86 3.24 3.829(8) 128.0 2_656 yes
